data_4065435
loop_
_publ_author_name
'Lal, Steven'
'McNally, Jayne'
'White, Andrew J. P.'
'D\'iez-Gonz\'alez, Silvia'

_publ_section_title
;
 Novel Phosphinite and Phosphonite Copper(I) Complexes: Efficient
 Catalysts for Click Azide--Alkyne Cycloaddition Reactions
;
_journal_issue 22
_journal_name_full Organometallics
_journal_page_first 6225
_journal_paper_doi 10.1021/om200791u
_journal_volume 30
_journal_year 2011
_chemical_formula_moiety 'C76 H68 Br4 Cu4 O8 P4'
_chemical_formula_sum 'C76 H68 Br4 Cu4 O8 P4'
_chemical_formula_weight 1806.98
_chemical_name_systematic
; 
 ? 
;
_space_group_IT_number 14
_symmetry_cell_setting monoclinic
_symmetry_space_group_name_Hall '-P 2yn'
_symmetry_space_group_name_H-M 'P 1 21/n 1'
_atom_sites_solution_hydrogens geom
_atom_sites_solution_primary direct
_atom_sites_solution_secondary difmap
_audit_creation_method SHELXL-97
_cell_angle_alpha 90.00
_cell_angle_beta 95.656(3)
_cell_angle_gamma 90.00
_cell_formula_units_Z 4
_cell_length_a 12.9911(3)
_cell_length_b 20.6763(6)
_cell_length_c 27.3890(11)
_cell_measurement_reflns_used 17205
_cell_measurement_temperature 173
_cell_measurement_theta_max 29.6284
_cell_measurement_theta_min 2.9496
_cell_volume 7321.1(4)
_computing_cell_refinement 'CrysAlis RED, Oxford Diffraction Ltd'
_computing_data_collection 'CrysAlis CCD, Oxford Diffraction Ltd'
_computing_data_reduction 'CrysAlis RED, Oxford Diffraction Ltd'
_computing_molecular_graphics 'Bruker SHELXTL'
_computing_publication_material 'Bruker SHELXTL'
_computing_structure_refinement 'SHELXL-97 (Sheldrick, 1997)'
_computing_structure_solution 'SHELXS-97 (Sheldrick, 1990)'
_diffrn_ambient_temperature 173
_diffrn_detector_area_resol_mean 15.9825
_diffrn_measured_fraction_theta_full 0.993
_diffrn_measured_fraction_theta_max 0.855
_diffrn_measurement_device_type 'OD Xcalibur 3'
_diffrn_measurement_method 'omega scans'
_diffrn_radiation_monochromator graphite
_diffrn_radiation_source 'Enhance (Mo) X-ray Source'
_diffrn_radiation_type MoK\a
_diffrn_radiation_wavelength 0.71073
_diffrn_reflns_av_R_equivalents 0.0448
_diffrn_reflns_av_sigmaI/netI 0.0584
_diffrn_reflns_limit_h_max 17
_diffrn_reflns_limit_h_min -15
_diffrn_reflns_limit_k_max 27
_diffrn_reflns_limit_k_min -26
_diffrn_reflns_limit_l_max 37
_diffrn_reflns_limit_l_min -28
_diffrn_reflns_number 60876
_diffrn_reflns_theta_full 27.00
_diffrn_reflns_theta_max 29.69
_diffrn_reflns_theta_min 3.01
_exptl_absorpt_coefficient_mu 3.471
_exptl_absorpt_correction_T_max 0.728
_exptl_absorpt_correction_T_min 0.460
_exptl_absorpt_correction_type analytical
_exptl_absorpt_process_details
; 
CrysAlisPro, Agilent Technologies, 
Version 1.171.34.49 (release 20-01-2011 CrysAlis171 .NET) 
(compiled Jan 20 2011,15:58:25) 
Analytical numeric absorption correction using a multifaceted crystal 
model based on expressions derived by R.C. Clark & J.S. Reid. 
(Clark, R. C. & Reid, J. S. (1995). Acta Cryst. A51, 887-897) 
;
_exptl_crystal_colour Colourless
_exptl_crystal_density_diffrn 1.639
_exptl_crystal_density_method 'not measured'
_exptl_crystal_description blocks
_exptl_crystal_F_000 3616
_exptl_crystal_size_max 0.31
_exptl_crystal_size_mid 0.19
_exptl_crystal_size_min 0.11
_refine_diff_density_max 0.745
_refine_diff_density_min -0.705
_refine_diff_density_rms 0.105
_refine_ls_extinction_method none
_refine_ls_goodness_of_fit_ref 1.056
_refine_ls_hydrogen_treatment constr
_refine_ls_matrix_type full
_refine_ls_number_parameters 869
_refine_ls_number_reflns 17754
_refine_ls_number_restraints 0
_refine_ls_restrained_S_all 1.056
_refine_ls_R_factor_all 0.0726
_refine_ls_R_factor_gt 0.0429
_refine_ls_shift/su_max 0.001
_refine_ls_shift/su_mean 0.000
_refine_ls_structure_factor_coef Fsqd
_refine_ls_weighting_details 'calc w=1/[\s^2^(Fo^2^)+(0.0294P)^2^+4.8731P] where P=(Fo^2^+2Fc^2^)/3'
_refine_ls_weighting_scheme calc
_refine_ls_wR_factor_gt 0.0809
_refine_ls_wR_factor_ref 0.0882
_reflns_number_gt 12872
_reflns_number_total 17754
_reflns_threshold_expression >2sigma(I)
_cod_data_source_file om200791u_si_001.cif
_cod_data_source_block 17
_cod_depositor_comments
;
The following automatic conversions were performed:

'_symmetry_cell_setting' value 'Monoclinic' changed to 'monoclinic'
according to /home/saulius/struct/CIF-dictionaries/cif_core.dic
dictionary named 'cif_core.dic' version 2.4.1 from 2010-06-29.

Automatic conversion script
Id: cif_fix_values 1715 2011-07-08 13:25:40Z adriana 
;
_cod_original_sg_symbol_H-M P2(1)/n
_cod_database_code 4065435

loop_
_symmetry_equiv_pos_as_xyz
'x, y, z'
'-x+1/2, y+1/2, -z+1/2'
'-x, -y, -z'
'x-1/2, -y-1/2, z-1/2'

loop_
_atom_site_label
_atom_site_type_symbol
_atom_site_fract_x
_atom_site_fract_y
_atom_site_fract_z
_atom_site_U_iso_or_equiv
_atom_site_adp_type
_atom_site_occupancy
_atom_site_symmetry_multiplicity
_atom_site_calc_flag
_atom_site_refinement_flags
Cu1 Cu 0.66199(3) 0.23752(2) 0.101119(17) 0.02935(11) Uani 1 1 d .
Cu2 Cu 0.55932(3) 0.29004(2) 0.196108(16) 0.02961(11) Uani 1 1 d .
Cu3 Cu 0.42236(3) 0.28813(2) 0.084079(16) 0.02889(11) Uani 1 1 d .
Cu4 Cu 0.48876(3) 0.15500(2) 0.149861(17) 0.03080(11) Uani 1 1 d .
Br1 Br 0.66054(3) 0.189265(16) 0.187558(13) 0.02562(8) Uani 1 1 d .
Br2 Br 0.59479(2) 0.346580(15) 0.114245(13) 0.02405(8) Uani 1 1 d .
Br3 Br 0.50250(2) 0.182266(16) 0.059398(12) 0.02343(8) Uani 1 1 d .
Br4 Br 0.37818(2) 0.253714(16) 0.165907(13) 0.02419(8) Uani 1 1 d .
P1 P 0.80361(6) 0.21335(4) 0.06898(3) 0.02164(19) Uani 1 1 d .
P2 P 0.56854(7) 0.34331(4) 0.26530(3) 0.0249(2) Uani 1 1 d .
P3 P 0.30886(6) 0.33449(4) 0.03108(3) 0.02216(19) Uani 1 1 d .
P4 P 0.41642(7) 0.06161(4) 0.15969(4) 0.0270(2) Uani 1 1 d .
O1 O 0.84069(17) 0.25561(11) 0.02344(9) 0.0291(6) Uani 1 1 d .
C2 C 0.7742(2) 0.27826(16) -0.01575(12) 0.0240(7) Uani 1 1 d .
C3 C 0.8054(3) 0.33553(16) -0.03700(13) 0.0268(8) Uani 1 1 d .
C4 C 0.7467(3) 0.35953(18) -0.07821(14) 0.0357(9) Uani 1 1 d .
H4A H 0.7670 0.3980 -0.0935 0.043 Uiso 1 1 calc R
C5 C 0.6582(3) 0.3269(2) -0.09675(15) 0.0410(10) Uani 1 1 d .
H5A H 0.6178 0.3437 -0.1247 0.049 Uiso 1 1 calc R
C6 C 0.6280(3) 0.2711(2) -0.07555(15) 0.0392(10) Uani 1 1 d .
H6A H 0.5671 0.2494 -0.0887 0.047 Uiso 1 1 calc R
C7 C 0.6866(3) 0.24619(17) -0.03472(14) 0.0301(8) Uani 1 1 d .
H7A H 0.6663 0.2072 -0.0200 0.036 Uiso 1 1 calc R
O8 O 0.89340(18) 0.36330(11) -0.01492(9) 0.0336(6) Uani 1 1 d .
C9 C 0.9261(3) 0.42259(19) -0.03535(17) 0.0504(12) Uani 1 1 d .
H9A H 0.9420 0.4151 -0.0691 0.076 Uiso 1 1 calc R
H9B H 0.9879 0.4386 -0.0157 0.076 Uiso 1 1 calc R
H9C H 0.8706 0.4547 -0.0353 0.076 Uiso 1 1 calc R
C10 C 0.8080(3) 0.13033(16) 0.04705(13) 0.0269(8) Uani 1 1 d .
C11 C 0.7476(3) 0.08412(16) 0.06704(14) 0.0305(8) Uani 1 1 d .
H11A H 0.7042 0.0962 0.0915 0.037 Uiso 1 1 calc R
C12 C 0.7499(3) 0.02014(18) 0.05173(16) 0.0392(10) Uani 1 1 d .
H12A H 0.7094 -0.0116 0.0661 0.047 Uiso 1 1 calc R
C13 C 0.8113(4) 0.0032(2) 0.01554(17) 0.0511(12) Uani 1 1 d .
H13A H 0.8129 -0.0405 0.0048 0.061 Uiso 1 1 calc R
C14 C 0.8700(4) 0.0489(2) -0.00496(18) 0.0582(13) Uani 1 1 d .
H14A H 0.9111 0.0369 -0.0303 0.070 Uiso 1 1 calc R
C15 C 0.8701(3) 0.11249(19) 0.01087(16) 0.0450(10) Uani 1 1 d .
H15A H 0.9125 0.1437 -0.0029 0.054 Uiso 1 1 calc R
C16 C 0.9221(2) 0.22152(15) 0.10937(12) 0.0216(7) Uani 1 1 d .
C17 C 0.9992(3) 0.26517(17) 0.10051(14) 0.0333(9) Uani 1 1 d .
H17A H 0.9922 0.2911 0.0717 0.040 Uiso 1 1 calc R
C18 C 1.0863(3) 0.27092(19) 0.13378(16) 0.0426(11) Uani 1 1 d .
H18A H 1.1389 0.3010 0.1278 0.051 Uiso 1 1 calc R
C19 C 1.0971(3) 0.23336(19) 0.17540(15) 0.0395(10) Uani 1 1 d .
H19A H 1.1571 0.2375 0.1980 0.047 Uiso 1 1 calc R
C20 C 1.0210(3) 0.18975(18) 0.18444(14) 0.0348(9) Uani 1 1 d .
H20A H 1.0287 0.1637 0.2131 0.042 Uiso 1 1 calc R
C21 C 0.9335(3) 0.18398(17) 0.15160(13) 0.0283(8) Uani 1 1 d .
H21A H 0.8808 0.1542 0.1580 0.034 Uiso 1 1 calc R
O22 O 0.64389(18) 0.31839(12) 0.31328(9) 0.0321(6) Uani 1 1 d .
C23 C 0.7354(3) 0.28417(17) 0.31176(14) 0.0316(9) Uani 1 1 d .
C24 C 0.8063(3) 0.29803(18) 0.27843(14) 0.0336(9) Uani 1 1 d .
C25 C 0.8978(3) 0.2633(2) 0.28003(16) 0.0447(11) Uani 1 1 d .
H25A H 0.9458 0.2719 0.2569 0.054 Uiso 1 1 calc R
C26 C 0.9191(4) 0.2158(2) 0.31574(18) 0.0573(14) Uani 1 1 d .
H26A H 0.9818 0.1920 0.3168 0.069 Uiso 1 1 calc R
C27 C 0.8500(4) 0.2033(2) 0.34923(18) 0.0541(13) Uani 1 1 d .
H27A H 0.8653 0.1714 0.3738 0.065 Uiso 1 1 calc R
C28 C 0.7574(3) 0.23732(17) 0.34728(15) 0.0399(10) Uani 1 1 d .
H28A H 0.7093 0.2284 0.3703 0.048 Uiso 1 1 calc R
O29 O 0.7801(2) 0.34695(13) 0.24647(10) 0.0408(7) Uani 1 1 d .
C30 C 0.8401(3) 0.3560(2) 0.20619(16) 0.0502(11) Uani 1 1 d .
H30A H 0.9106 0.3687 0.2185 0.075 Uiso 1 1 calc R
H30B H 0.8087 0.3900 0.1847 0.075 Uiso 1 1 calc R
H30C H 0.8422 0.3155 0.1877 0.075 Uiso 1 1 calc R
C31 C 0.5996(2) 0.42888(16) 0.26410(13) 0.0249(8) Uani 1 1 d .
C32 C 0.5775(3) 0.46310(17) 0.22111(14) 0.0340(9) Uani 1 1 d .
H32A H 0.5460 0.4415 0.1929 0.041 Uiso 1 1 calc R
C33 C 0.6005(3) 0.52863(18) 0.21836(15) 0.0414(10) Uani 1 1 d .
H33A H 0.5826 0.5519 0.1888 0.050 Uiso 1 1 calc R
C34 C 0.6498(3) 0.55968(18) 0.25893(16) 0.0410(10) Uani 1 1 d .
H34A H 0.6674 0.6042 0.2573 0.049 Uiso 1 1 calc R
C35 C 0.6729(3) 0.52554(19) 0.30155(15) 0.0435(11) Uani 1 1 d .
H35A H 0.7069 0.5468 0.3294 0.052 Uiso 1 1 calc R
C36 C 0.6479(3) 0.46118(18) 0.30469(14) 0.0360(9) Uani 1 1 d .
H36A H 0.6636 0.4386 0.3347 0.043 Uiso 1 1 calc R
C37 C 0.4461(3) 0.34248(16) 0.29252(13) 0.0273(8) Uani 1 1 d .
C38 C 0.4347(3) 0.31724(19) 0.33855(15) 0.0413(10) Uani 1 1 d .
H38A H 0.4935 0.3017 0.3584 0.050 Uiso 1 1 calc R
C39 C 0.3378(4) 0.3145(2) 0.35587(17) 0.0523(12) Uani 1 1 d .
H39A H 0.3306 0.2967 0.3873 0.063 Uiso 1 1 calc R
C40 C 0.2525(3) 0.3376(2) 0.32762(18) 0.0502(11) Uani 1 1 d .
H40A H 0.1866 0.3366 0.3399 0.060 Uiso 1 1 calc R
C41 C 0.2622(3) 0.36218(19) 0.28144(17) 0.0430(10) Uani 1 1 d .
H41A H 0.2029 0.3775 0.2617 0.052 Uiso 1 1 calc R
C42 C 0.3586(3) 0.36441(17) 0.26395(15) 0.0337(9) Uani 1 1 d .
H42A H 0.3651 0.3811 0.2321 0.040 Uiso 1 1 calc R
O43 O 0.21414(17) 0.37649(11) 0.05082(9) 0.0279(6) Uani 1 1 d .
C44 C 0.2254(2) 0.41852(15) 0.09031(12) 0.0228(7) Uani 1 1 d .
C45 C 0.3185(3) 0.43989(17) 0.11246(14) 0.0331(9) Uani 1 1 d .
H45A H 0.3812 0.4270 0.1002 0.040 Uiso 1 1 calc R
C46 C 0.3206(3) 0.48045(18) 0.15290(15) 0.0405(10) Uani 1 1 d .
H46A H 0.3849 0.4955 0.1683 0.049 Uiso 1 1 calc R
C47 C 0.2305(3) 0.49881(18) 0.17067(15) 0.0417(11) Uani 1 1 d .
H47A H 0.2327 0.5259 0.1987 0.050 Uiso 1 1 calc R
C48 C 0.1355(3) 0.47817(17) 0.14806(14) 0.0360(9) Uani 1 1 d .
H48A H 0.0730 0.4910 0.1607 0.043 Uiso 1 1 calc R
C49 C 0.1329(3) 0.43897(16) 0.10717(12) 0.0256(8) Uani 1 1 d .
O50 O 0.04489(17) 0.41798(12) 0.08014(9) 0.0329(6) Uani 1 1 d .
C51 C -0.0520(3) 0.4325(2) 0.09844(17) 0.0494(11) Uani 1 1 d .
H51A H -0.0532 0.4139 0.1313 0.074 Uiso 1 1 calc R
H51B H -0.1084 0.4141 0.0764 0.074 Uiso 1 1 calc R
H51C H -0.0605 0.4795 0.1002 0.074 Uiso 1 1 calc R
C52 C 0.3552(2) 0.39047(16) -0.01260(12) 0.0235(7) Uani 1 1 d .
C53 C 0.4600(3) 0.39486(18) -0.01767(14) 0.0331(9) Uani 1 1 d .
H53A H 0.5070 0.3668 0.0007 0.040 Uiso 1 1 calc R
C54 C 0.4968(3) 0.43942(19) -0.04905(15) 0.0417(10) Uani 1 1 d .
H54A H 0.5689 0.4418 -0.0521 0.050 Uiso 1 1 calc R
C55 C 0.4300(3) 0.48042(18) -0.07592(15) 0.0380(9) Uani 1 1 d .
H55A H 0.4555 0.5112 -0.0975 0.046 Uiso 1 1 calc R
C56 C 0.3254(3) 0.4765(2) -0.07129(16) 0.0484(12) Uani 1 1 d .
H56A H 0.2789 0.5047 -0.0898 0.058 Uiso 1 1 calc R
C57 C 0.2880(3) 0.43212(18) -0.04011(16) 0.0416(10) Uani 1 1 d .
H57A H 0.2158 0.4298 -0.0373 0.050 Uiso 1 1 calc R
C58 C 0.2282(2) 0.27717(15) -0.00532(12) 0.0221(7) Uani 1 1 d .
C59 C 0.2752(3) 0.22309(18) -0.02257(14) 0.0344(9) Uani 1 1 d .
H59A H 0.3484 0.2190 -0.0177 0.041 Uiso 1 1 calc R
C60 C 0.2172(3) 0.17467(18) -0.04687(15) 0.0397(10) Uani 1 1 d .
H60A H 0.2504 0.1375 -0.0584 0.048 Uiso 1 1 calc R
C61 C 0.1111(3) 0.18052(18) -0.05425(14) 0.0376(10) Uani 1 1 d .
H61A H 0.0709 0.1469 -0.0702 0.045 Uiso 1 1 calc R
C62 C 0.0639(3) 0.23453(19) -0.03870(15) 0.0389(10) Uani 1 1 d .
H62A H -0.0090 0.2389 -0.0449 0.047 Uiso 1 1 calc R
C63 C 0.1210(3) 0.28335(18) -0.01383(14) 0.0324(9) Uani 1 1 d .
H63A H 0.0874 0.3206 -0.0027 0.039 Uiso 1 1 calc R
O64 O 0.4306(2) 0.02833(12) 0.21436(9) 0.0376(6) Uani 1 1 d .
C65 C 0.4834(3) 0.06092(19) 0.25507(15) 0.0396(10) Uani 1 1 d .
C66 C 0.4303(3) 0.10827(19) 0.27714(15) 0.0402(10) Uani 1 1 d .
C67 C 0.4759(4) 0.1376(2) 0.32000(15) 0.0515(12) Uani 1 1 d .
H67A H 0.4410 0.1708 0.3358 0.062 Uiso 1 1 calc R
C68 C 0.5718(4) 0.1170(3) 0.33862(19) 0.0648(15) Uani 1 1 d .
H68A H 0.6026 0.1357 0.3682 0.078 Uiso 1 1 calc R
C69 C 0.6260(4) 0.0698(3) 0.3157(2) 0.0699(16) Uani 1 1 d .
H69A H 0.6937 0.0577 0.3287 0.084 Uiso 1 1 calc R
C70 C 0.5795(3) 0.0403(2) 0.27343(15) 0.0451(11) Uani 1 1 d .
H70A H 0.6138 0.0067 0.2577 0.054 Uiso 1 1 calc R
O71 O 0.3345(2) 0.12283(13) 0.25570(10) 0.0428(7) Uani 1 1 d .
C72 C 0.2787(4) 0.1718(2) 0.27871(19) 0.0698(16) Uani 1 1 d .
H72A H 0.2789 0.1621 0.3137 0.105 Uiso 1 1 calc R
H72B H 0.2072 0.1732 0.2635 0.105 Uiso 1 1 calc R
H72C H 0.3116 0.2139 0.2747 0.105 Uiso 1 1 calc R
C73 C 0.2774(3) 0.06004(16) 0.14355(14) 0.0314(8) Uani 1 1 d .
C74 C 0.2142(3) 0.0165(2) 0.16487(18) 0.0500(12) Uani 1 1 d .
H74A H 0.2426 -0.0119 0.1899 0.060 Uiso 1 1 calc R
C75 C 0.1096(3) 0.0147(2) 0.1496(2) 0.0603(14) Uani 1 1 d .
H75A H 0.0661 -0.0146 0.1648 0.072 Uiso 1 1 calc R
C76 C 0.0680(3) 0.0546(2) 0.11294(19) 0.0537(13) Uani 1 1 d .
H76A H -0.0036 0.0518 0.1020 0.064 Uiso 1 1 calc R
C77 C 0.1295(3) 0.09873(19) 0.09185(17) 0.0438(11) Uani 1 1 d .
H77A H 0.1004 0.1269 0.0668 0.053 Uiso 1 1 calc R
C78 C 0.2344(3) 0.10168(18) 0.10750(15) 0.0363(9) Uani 1 1 d .
H78A H 0.2770 0.1325 0.0934 0.044 Uiso 1 1 calc R
C79 C 0.4580(3) -0.00678(16) 0.12473(13) 0.0267(8) Uani 1 1 d .
C80 C 0.4300(3) -0.0100(2) 0.07478(15) 0.0469(11) Uani 1 1 d .
H80A H 0.3894 0.0237 0.0591 0.056 Uiso 1 1 calc R
C81 C 0.4603(3) -0.0616(2) 0.04708(16) 0.0512(12) Uani 1 1 d .
H81A H 0.4395 -0.0633 0.0129 0.061 Uiso 1 1 calc R
C82 C 0.5192(3) -0.10943(18) 0.06877(15) 0.0398(10) Uani 1 1 d .
H82A H 0.5394 -0.1449 0.0498 0.048 Uiso 1 1 calc R
C83 C 0.5496(4) -0.1068(2) 0.11774(17) 0.0548(13) Uani 1 1 d .
H83A H 0.5919 -0.1401 0.1328 0.066 Uiso 1 1 calc R
C84 C 0.5190(3) -0.0554(2) 0.14582(15) 0.0473(11) Uani 1 1 d .
H84A H 0.5405 -0.0540 0.1800 0.057 Uiso 1 1 calc R

loop_
_atom_site_aniso_label
_atom_site_aniso_U_11
_atom_site_aniso_U_22
_atom_site_aniso_U_33
_atom_site_aniso_U_23
_atom_site_aniso_U_13
_atom_site_aniso_U_12
Cu1 0.0234(2) 0.0294(2) 0.0360(3) -0.0033(2) 0.00669(19) 0.00301(17)
Cu2 0.0329(2) 0.0276(2) 0.0280(3) -0.00733(19) 0.00106(19) 0.00226(18)
Cu3 0.0298(2) 0.0312(2) 0.0248(2) 0.00319(19) -0.00188(18) 0.00422(18)
Cu4 0.0354(2) 0.0233(2) 0.0343(3) 0.00186(19) 0.0067(2) -0.00453(18)
Br1 0.02652(17) 0.02331(17) 0.02653(19) 0.00076(14) 0.00006(14) 0.00490(13)
Br2 0.02567(17) 0.01864(16) 0.02759(19) 0.00103(14) 0.00133(14) -0.00018(13)
Br3 0.02288(16) 0.02551(18) 0.02186(18) -0.00273(14) 0.00194(13) 0.00048(13)
Br4 0.02290(16) 0.02607(18) 0.02418(18) -0.00147(14) 0.00533(13) -0.00086(13)
P1 0.0202(4) 0.0197(4) 0.0254(5) 0.0033(4) 0.0040(4) 0.0017(3)
P2 0.0271(5) 0.0249(5) 0.0221(5) -0.0021(4) -0.0004(4) 0.0021(4)
P3 0.0205(4) 0.0248(5) 0.0212(5) -0.0015(4) 0.0021(3) 0.0041(3)
P4 0.0342(5) 0.0208(5) 0.0269(5) 0.0001(4) 0.0078(4) -0.0024(4)
O1 0.0232(12) 0.0323(14) 0.0318(15) 0.0133(11) 0.0021(10) -0.0005(10)
C2 0.0234(17) 0.0263(18) 0.0230(19) 0.0032(15) 0.0056(14) 0.0041(14)
C3 0.0226(17) 0.0302(19) 0.028(2) 0.0026(16) 0.0046(15) 0.0025(14)
C4 0.036(2) 0.035(2) 0.037(2) 0.0126(18) 0.0047(18) 0.0018(16)
C5 0.033(2) 0.054(3) 0.035(2) 0.011(2) -0.0060(18) 0.0045(18)
C6 0.0265(19) 0.051(3) 0.039(2) -0.002(2) -0.0030(17) -0.0049(17)
C7 0.0246(18) 0.031(2) 0.035(2) 0.0020(17) 0.0042(15) -0.0041(15)
O8 0.0331(14) 0.0274(13) 0.0389(16) 0.0120(11) -0.0038(12) -0.0071(11)
C9 0.054(3) 0.039(2) 0.056(3) 0.015(2) -0.002(2) -0.018(2)
C10 0.0244(17) 0.0279(19) 0.028(2) -0.0015(15) -0.0008(15) 0.0070(14)
C11 0.0284(18) 0.0272(19) 0.035(2) 0.0018(16) 0.0000(16) 0.0037(15)
C12 0.040(2) 0.024(2) 0.051(3) 0.0012(18) -0.003(2) -0.0011(16)
C13 0.069(3) 0.027(2) 0.056(3) -0.013(2) -0.002(3) 0.009(2)
C14 0.078(3) 0.048(3) 0.052(3) -0.015(2) 0.023(3) 0.018(3)
C15 0.054(3) 0.034(2) 0.050(3) -0.002(2) 0.023(2) 0.0033(19)
C16 0.0187(16) 0.0192(17) 0.0277(19) 0.0021(14) 0.0052(14) 0.0020(12)
C17 0.0316(19) 0.030(2) 0.037(2) 0.0098(17) -0.0036(17) -0.0035(15)
C18 0.028(2) 0.045(2) 0.054(3) 0.009(2) -0.0030(19) -0.0158(17)
C19 0.0258(19) 0.051(3) 0.040(2) 0.003(2) -0.0054(17) -0.0007(17)
C20 0.0282(19) 0.042(2) 0.034(2) 0.0098(18) 0.0031(16) 0.0051(16)
C21 0.0230(17) 0.0312(19) 0.031(2) 0.0066(16) 0.0048(15) -0.0013(14)
O22 0.0320(13) 0.0392(15) 0.0245(14) 0.0031(11) 0.0007(11) 0.0077(11)
C23 0.0289(19) 0.029(2) 0.034(2) -0.0091(17) -0.0114(17) 0.0018(15)
C24 0.032(2) 0.038(2) 0.029(2) -0.0087(17) -0.0058(17) 0.0053(16)
C25 0.038(2) 0.057(3) 0.037(3) -0.011(2) -0.0034(19) 0.011(2)
C26 0.052(3) 0.061(3) 0.055(3) -0.012(3) -0.016(3) 0.027(2)
C27 0.068(3) 0.040(3) 0.050(3) 0.003(2) -0.019(3) 0.018(2)
C28 0.050(2) 0.030(2) 0.037(2) -0.0006(18) -0.009(2) 0.0052(18)
O29 0.0392(15) 0.0465(17) 0.0378(17) 0.0066(13) 0.0095(13) 0.0089(13)
C30 0.043(2) 0.062(3) 0.048(3) 0.003(2) 0.017(2) -0.003(2)
C31 0.0206(16) 0.0262(18) 0.028(2) -0.0062(15) 0.0027(14) 0.0021(13)
C32 0.044(2) 0.027(2) 0.029(2) -0.0055(16) -0.0059(18) -0.0036(16)
C33 0.055(3) 0.029(2) 0.038(2) 0.0005(18) -0.004(2) -0.0015(18)
C34 0.045(2) 0.028(2) 0.050(3) -0.0069(19) 0.006(2) -0.0042(17)
C35 0.053(3) 0.036(2) 0.040(3) -0.0192(19) -0.005(2) -0.0068(19)
C36 0.044(2) 0.036(2) 0.027(2) -0.0056(17) 0.0011(18) 0.0009(17)
C37 0.0317(19) 0.0247(18) 0.026(2) -0.0078(15) 0.0049(15) -0.0022(14)
C38 0.039(2) 0.048(3) 0.037(2) 0.001(2) 0.0063(19) -0.0036(19)
C39 0.055(3) 0.062(3) 0.042(3) 0.006(2) 0.017(2) -0.007(2)
C40 0.042(2) 0.050(3) 0.062(3) -0.007(2) 0.023(2) -0.007(2)
C41 0.029(2) 0.043(2) 0.057(3) -0.004(2) 0.0039(19) 0.0073(17)
C42 0.036(2) 0.029(2) 0.037(2) -0.0028(17) 0.0073(17) 0.0037(16)
O43 0.0216(12) 0.0351(14) 0.0275(14) -0.0099(11) 0.0042(10) 0.0054(10)
C44 0.0276(17) 0.0190(17) 0.0220(18) 0.0014(14) 0.0041(14) 0.0032(13)
C45 0.0256(18) 0.030(2) 0.043(2) -0.0036(17) -0.0002(17) 0.0075(15)
C46 0.038(2) 0.031(2) 0.049(3) -0.0089(19) -0.013(2) 0.0061(17)
C47 0.053(3) 0.034(2) 0.036(2) -0.0126(18) -0.005(2) 0.0114(19)
C48 0.041(2) 0.032(2) 0.035(2) -0.0044(18) 0.0082(18) 0.0107(17)
C49 0.0318(19) 0.0224(18) 0.0230(19) 0.0040(15) 0.0046(15) 0.0039(14)
O50 0.0232(12) 0.0387(15) 0.0382(16) -0.0072(12) 0.0101(11) 0.0015(11)
C51 0.026(2) 0.063(3) 0.062(3) -0.010(2) 0.016(2) 0.0021(19)
C52 0.0262(17) 0.0236(18) 0.0202(18) -0.0027(14) 0.0006(14) 0.0020(13)
C53 0.0302(19) 0.036(2) 0.034(2) 0.0081(17) 0.0078(17) 0.0054(16)
C54 0.032(2) 0.048(3) 0.046(3) 0.002(2) 0.0132(19) -0.0029(18)
C55 0.047(2) 0.031(2) 0.037(2) 0.0038(18) 0.0091(19) -0.0034(17)
C56 0.046(3) 0.046(3) 0.051(3) 0.020(2) -0.005(2) 0.008(2)
C57 0.028(2) 0.041(2) 0.056(3) 0.018(2) 0.0006(19) 0.0050(17)
C58 0.0237(16) 0.0233(17) 0.0193(18) 0.0018(14) 0.0024(14) 0.0016(13)
C59 0.0260(18) 0.041(2) 0.035(2) -0.0099(18) -0.0049(16) 0.0081(16)
C60 0.043(2) 0.032(2) 0.041(2) -0.0074(18) -0.0082(19) 0.0064(17)
C61 0.045(2) 0.031(2) 0.035(2) 0.0007(18) -0.0013(19) -0.0118(18)
C62 0.0247(19) 0.048(2) 0.044(3) -0.004(2) 0.0059(17) -0.0063(17)
C63 0.0267(18) 0.036(2) 0.035(2) -0.0029(17) 0.0059(16) 0.0018(16)
O64 0.0603(18) 0.0296(14) 0.0241(14) -0.0010(11) 0.0094(13) -0.0112(12)
C65 0.052(3) 0.033(2) 0.036(2) 0.0070(18) 0.0128(19) -0.0118(18)
C66 0.050(3) 0.035(2) 0.036(2) 0.0110(19) 0.009(2) -0.0066(19)
C67 0.074(3) 0.046(3) 0.033(2) 0.003(2) -0.003(2) -0.025(2)
C68 0.080(4) 0.068(4) 0.046(3) -0.005(3) 0.006(3) -0.031(3)
C69 0.044(3) 0.106(5) 0.058(4) 0.025(3) -0.004(3) -0.025(3)
C70 0.037(2) 0.060(3) 0.039(3) 0.012(2) 0.0092(19) 0.000(2)
O71 0.0560(18) 0.0388(16) 0.0338(16) 0.0051(13) 0.0046(14) 0.0079(13)
C72 0.093(4) 0.062(3) 0.056(3) 0.013(3) 0.019(3) 0.032(3)
C73 0.034(2) 0.0204(18) 0.042(2) -0.0060(17) 0.0141(17) -0.0001(15)
C74 0.043(2) 0.037(2) 0.073(3) 0.010(2) 0.016(2) -0.0049(19)
C75 0.040(3) 0.049(3) 0.095(4) 0.001(3) 0.023(3) -0.010(2)
C76 0.032(2) 0.048(3) 0.083(4) -0.019(3) 0.013(2) 0.003(2)
C77 0.038(2) 0.037(2) 0.056(3) -0.010(2) 0.005(2) 0.0075(18)
C78 0.040(2) 0.025(2) 0.046(3) -0.0055(18) 0.0147(19) -0.0017(16)
C79 0.0272(18) 0.0239(18) 0.029(2) -0.0003(15) 0.0038(15) -0.0019(14)
C80 0.060(3) 0.045(2) 0.033(2) -0.008(2) -0.007(2) 0.022(2)
C81 0.052(3) 0.058(3) 0.041(3) -0.016(2) -0.009(2) 0.021(2)
C82 0.043(2) 0.031(2) 0.046(3) -0.0130(19) 0.007(2) 0.0079(17)
C83 0.072(3) 0.042(3) 0.050(3) 0.006(2) 0.003(2) 0.035(2)
C84 0.061(3) 0.050(3) 0.029(2) 0.001(2) -0.003(2) 0.020(2)

loop_
_atom_type_symbol
_atom_type_description
_atom_type_scat_dispersion_real
_atom_type_scat_dispersion_imag
_atom_type_scat_source
C C 0.0033 0.0016 'International Tables Vol C Tables 4.2.6.8 and 6.1.1.4'
H H 0.0000 0.0000 'International Tables Vol C Tables 4.2.6.8 and 6.1.1.4'
O O 0.0106 0.0060 'International Tables Vol C Tables 4.2.6.8 and 6.1.1.4'
P P 0.1023 0.0942 'International Tables Vol C Tables 4.2.6.8 and 6.1.1.4'
Cu Cu 0.3201 1.2651 'International Tables Vol C Tables 4.2.6.8 and 6.1.1.4'
Br Br -0.2901 2.4595 'International Tables Vol C Tables 4.2.6.8 and 6.1.1.4'

loop_
_geom_angle_atom_site_label_1
_geom_angle_atom_site_label_2
_geom_angle_atom_site_label_3
_geom_angle
P1 Cu1 Br2 126.66(3)
P1 Cu1 Br3 113.59(3)
Br2 Cu1 Br3 101.126(17)
P1 Cu1 Br1 111.52(3)
Br2 Cu1 Br1 100.75(2)
Br3 Cu1 Br1 99.220(19)
P2 Cu2 Br1 121.31(3)
P2 Cu2 Br4 113.76(3)
Br1 Cu2 Br4 101.760(18)
P2 Cu2 Br2 121.34(3)
Br1 Cu2 Br2 98.895(19)
Br4 Cu2 Br2 95.128(17)
P3 Cu3 Br4 121.77(3)
P3 Cu3 Br3 117.89(3)
Br4 Cu3 Br3 97.520(18)
P3 Cu3 Br2 120.63(3)
Br4 Cu3 Br2 96.610(17)
Br3 Cu3 Br2 96.989(17)
P4 Cu4 Br1 125.92(3)
P4 Cu4 Br4 115.47(3)
Br1 Cu4 Br4 101.471(18)
P4 Cu4 Br3 112.75(3)
Br1 Cu4 Br3 101.234(19)
Br4 Cu4 Br3 94.835(18)
Cu4 Br1 Cu2 79.357(17)
Cu4 Br1 Cu1 79.316(17)
Cu2 Br1 Cu1 79.252(17)
Cu1 Br2 Cu3 80.492(16)
Cu1 Br2 Cu2 79.046(17)
Cu3 Br2 Cu2 81.122(16)
Cu1 Br3 Cu3 80.231(16)
Cu1 Br3 Cu4 78.193(17)
Cu3 Br3 Cu4 82.134(17)
Cu3 Br4 Cu2 85.378(18)
Cu3 Br4 Cu4 83.656(18)
Cu2 Br4 Cu4 76.890(16)
O1 P1 C16 96.86(14)
O1 P1 C10 103.35(15)
C16 P1 C10 103.68(14)
O1 P1 Cu1 120.73(9)
C16 P1 Cu1 115.67(12)
C10 P1 Cu1 113.92(12)
O22 P2 C31 101.77(14)
O22 P2 C37 98.35(15)
C31 P2 C37 102.76(15)
O22 P2 Cu2 120.89(10)
C31 P2 Cu2 117.96(12)
C37 P2 Cu2 112.00(11)
O43 P3 C52 100.85(14)
O43 P3 C58 96.64(14)
C52 P3 C58 105.44(15)
O43 P3 Cu3 119.47(9)
C52 P3 Cu3 118.24(11)
C58 P3 Cu3 113.18(11)
O64 P4 C73 103.54(17)
O64 P4 C79 98.15(15)
C73 P4 C79 101.42(16)
O64 P4 Cu4 118.27(10)
C73 P4 Cu4 114.63(12)
C79 P4 Cu4 118.05(12)
C2 O1 P1 124.2(2)
C7 C2 O1 123.9(3)
C7 C2 C3 121.0(3)
O1 C2 C3 115.0(3)
O8 C3 C4 125.3(3)
O8 C3 C2 115.9(3)
C4 C3 C2 118.8(3)
C5 C4 C3 119.6(3)
C6 C5 C4 121.2(3)
C5 C6 C7 119.9(3)
C2 C7 C6 119.6(3)
C3 O8 C9 117.1(3)
C11 C10 C15 119.4(3)
C11 C10 P1 118.9(3)
C15 C10 P1 121.7(3)
C10 C11 C12 120.6(4)
C13 C12 C11 119.4(4)
C14 C13 C12 120.3(4)
C13 C14 C15 120.7(5)
C14 C15 C10 119.5(4)
C17 C16 C21 119.4(3)
C17 C16 P1 122.5(3)
C21 C16 P1 118.0(2)
C16 C17 C18 119.8(3)
C19 C18 C17 120.4(4)
C18 C19 C20 120.2(3)
C19 C20 C21 119.8(4)
C20 C21 C16 120.4(3)
C23 O22 P2 125.5(2)
C28 C23 O22 117.0(4)
C28 C23 C24 120.2(4)
O22 C23 C24 122.7(3)
O29 C24 C25 124.5(4)
O29 C24 C23 115.9(3)
C25 C24 C23 119.6(4)
C24 C25 C26 119.9(5)
C27 C26 C25 120.2(4)
C26 C27 C28 120.1(4)
C23 C28 C27 120.0(4)
C24 O29 C30 118.4(3)
C32 C31 C36 118.4(3)
C32 C31 P2 119.2(2)
C36 C31 P2 122.5(3)
C31 C32 C33 121.2(3)
C34 C33 C32 119.6(4)
C35 C34 C33 119.3(4)
C34 C35 C36 121.2(3)
C35 C36 C31 120.4(4)
C38 C37 C42 118.7(4)
C38 C37 P2 123.5(3)
C42 C37 P2 117.7(3)
C37 C38 C39 120.5(4)
C40 C39 C38 120.1(4)
C39 C40 C41 120.2(4)
C40 C41 C42 119.7(4)
C41 C42 C37 120.7(4)
C44 O43 P3 124.4(2)
C45 C44 O43 124.7(3)
C45 C44 C49 120.5(3)
O43 C44 C49 114.9(3)
C44 C45 C46 119.7(4)
C47 C46 C45 120.2(4)
C46 C47 C48 120.7(4)
C49 C48 C47 119.4(4)
O50 C49 C48 125.2(3)
O50 C49 C44 115.2(3)
C48 C49 C44 119.6(3)
C49 O50 C51 117.4(3)
C53 C52 C57 118.3(3)
C53 C52 P3 120.2(3)
C57 C52 P3 121.5(3)
C54 C53 C52 120.8(3)
C55 C54 C53 120.4(4)
C54 C55 C56 119.4(4)
C57 C56 C55 120.5(4)
C56 C57 C52 120.5(4)
C59 C58 C63 119.0(3)
C59 C58 P3 117.8(2)
C63 C58 P3 123.0(3)
C58 C59 C60 120.8(3)
C61 C60 C59 119.8(4)
C62 C61 C60 120.1(3)
C61 C62 C63 120.8(3)
C62 C63 C58 119.4(3)
C65 O64 P4 121.3(2)
C70 C65 C66 122.7(4)
C70 C65 O64 119.6(4)
C66 C65 O64 117.4(4)
O71 C66 C65 116.6(4)
O71 C66 C67 124.1(4)
C65 C66 C67 119.3(4)
C68 C67 C66 118.2(5)
C67 C68 C69 122.3(5)
C68 C69 C70 119.1(5)
C65 C70 C69 118.3(5)
C66 O71 C72 116.8(3)
C78 C73 C74 119.4(4)
C78 C73 P4 118.9(3)
C74 C73 P4 121.7(3)
C75 C74 C73 119.8(4)
C76 C75 C74 120.6(4)
C75 C76 C77 120.3(4)
C76 C77 C78 119.5(4)
C73 C78 C77 120.4(4)
C84 C79 C80 117.8(3)
C84 C79 P4 122.5(3)
C80 C79 P4 119.7(3)
C79 C80 C81 121.1(4)
C82 C81 C80 120.0(4)
C81 C82 C83 120.0(4)
C82 C83 C84 120.3(4)
C79 C84 C83 120.7(4)

loop_
_geom_bond_atom_site_label_1
_geom_bond_atom_site_label_2
_geom_bond_distance
Cu1 P1 2.1745(10)
Cu1 Br2 2.4572(5)
Cu1 Br3 2.5371(5)
Cu1 Br1 2.5709(6)
Cu2 P2 2.1848(10)
Cu2 Br1 2.4873(5)
Cu2 Br4 2.5302(5)
Cu2 Br2 2.6096(6)
Cu3 P3 2.1859(9)
Cu3 Br4 2.4723(6)
Cu3 Br3 2.5439(5)
Cu3 Br2 2.6070(5)
Cu4 P4 2.1758(10)
Cu4 Br1 2.4686(5)
Cu4 Br4 2.5588(5)
Cu4 Br3 2.5644(6)
P1 O1 1.634(2)
P1 C16 1.813(3)
P1 C10 1.821(3)
P2 O22 1.642(2)
P2 C31 1.816(3)
P2 C37 1.823(4)
P3 O43 1.641(2)
P3 C52 1.810(4)
P3 C58 1.814(3)
P4 O64 1.642(3)
P4 C73 1.817(4)
P4 C79 1.820(4)
O1 C2 1.391(4)
C2 C7 1.374(4)
C2 C3 1.397(5)
C3 O8 1.366(4)
C3 C4 1.390(5)
C4 C5 1.385(5)
C5 C6 1.367(5)
C6 C7 1.388(5)
O8 C9 1.429(4)
C10 C11 1.383(5)
C10 C15 1.388(5)
C11 C12 1.389(5)
C12 C13 1.378(6)
C13 C14 1.370(7)
C14 C15 1.384(6)
C16 C17 1.387(5)
C16 C21 1.389(5)
C17 C18 1.387(5)
C18 C19 1.375(5)
C19 C20 1.378(5)
C20 C21 1.384(5)
O22 C23 1.388(4)
C23 C28 1.383(5)
C23 C24 1.389(5)
C24 O29 1.359(4)
C24 C25 1.385(5)
C25 C26 1.395(6)
C26 C27 1.370(7)
C27 C28 1.389(6)
O29 C30 1.424(5)
C31 C32 1.380(5)
C31 C36 1.392(5)
C32 C33 1.391(5)
C33 C34 1.384(5)
C34 C35 1.372(6)
C35 C36 1.375(5)
C37 C38 1.386(5)
C37 C42 1.390(5)
C38 C39 1.389(6)
C39 C40 1.373(6)
C40 C41 1.380(6)
C41 C42 1.386(5)
O43 C44 1.384(4)
C44 C45 1.371(5)
C44 C49 1.395(5)
C45 C46 1.388(5)
C46 C47 1.365(6)
C47 C48 1.393(5)
C48 C49 1.380(5)
C49 O50 1.370(4)
O50 C51 1.431(4)
C52 C53 1.385(5)
C52 C57 1.393(4)
C53 C54 1.377(5)
C54 C55 1.374(5)
C55 C56 1.379(6)
C56 C57 1.375(6)
C58 C59 1.380(5)
C58 C63 1.395(5)
C59 C60 1.384(5)
C60 C61 1.378(5)
C61 C62 1.363(5)
C62 C63 1.391(5)
O64 C65 1.420(4)
C65 C70 1.368(5)
C65 C66 1.372(6)
C66 O71 1.357(5)
C66 C67 1.399(5)
C67 C68 1.367(7)
C68 C69 1.389(7)
C69 C70 1.393(6)
O71 C72 1.429(5)
C73 C78 1.385(5)
C73 C74 1.385(5)
C74 C75 1.382(6)
C75 C76 1.370(6)
C76 C77 1.377(6)
C77 C78 1.389(5)
C79 C84 1.372(5)
C79 C80 1.382(5)
C80 C81 1.388(5)
C81 C82 1.352(5)
C82 C83 1.361(6)
C83 C84 1.392(6)
